data_4122259
loop_
_publ_author_name
'Fang, Hongyun'
'Cong, Hailin'
'Suzuki, Mitsuaki'
'Bao, Lipiao'
'Yu, Bing'
'Xie, Yunpeng'
'Mizorogi, Naomi'
'Olmstead, Marilyn M.'
'Balch, Alan L.'
'Nagase, Shigeru'
'Akasaka, Takeshi'
'Lu, Xing'

_publ_section_title
;
 Regioselective Benzyl Radical Addition to an Open-Shell Cluster
 Metallofullerene. Crystallographic Studies of Cocrystallized Sc3C2@Ih-C80
 and Its Singly Bonded Derivative.
;
_journal_issue 29
_journal_name_full 'Journal of the American Chemical Society'
_journal_page_first 10534
_journal_page_last 10540
_journal_paper_doi 10.1021/ja505858y
_journal_volume 136
_journal_year 2014
_chemical_formula_moiety 'Sc3C89H7, 1.5(CS2)'
_chemical_formula_sum 'C90.5 H7 S3 Sc3'
_chemical_formula_weight 1325.02
_chemical_name_common Sc3C2@C80(C7H7)l1.5CS2
_chemical_name_systematic
;
 ?
;
_space_group_crystal_system monoclinic
_space_group_IT_number 14
_space_group_name_Hall '-P 2ybc'
_space_group_name_H-M_alt 'P 1 21/c 1'
_symmetry_space_group_name_Hall '-P 2ybc'
_symmetry_space_group_name_H-M 'P 1 21/c 1'
_atom_sites_solution_hydrogens geom
_audit_creation_method SHELXL-2014
_cell_angle_alpha 90
_cell_angle_beta 96.86(3)
_cell_angle_gamma 90
_cell_formula_units_Z 4
_cell_length_a 11.053(2)
_cell_length_b 18.656(4)
_cell_length_c 22.247(4)
_cell_measurement_reflns_used 9948
_cell_measurement_temperature 90(2)
_cell_measurement_theta_max 36.69
_cell_measurement_theta_min 2.43
_cell_volume 4554.6(15)
_computing_cell_refinement 'Bruker SAINT'
_computing_data_collection 'Bruker APEX2'
_computing_data_reduction 'Bruker SAINT'
_computing_publication_material 'SHELXL-2014 (Sheldrick, 2014)'
_computing_structure_refinement 'SHELXL-2014 (Sheldrick, 2014)'
_computing_structure_solution 'SHELXS-97 (Sheldrick, 2008)'
_diffrn_ambient_temperature 90(2)
_diffrn_detector_area_resol_mean 8.333
_diffrn_measured_fraction_theta_full 0.994
_diffrn_measured_fraction_theta_max 0.983
_diffrn_measurement_device_type 'Bruker APEX-II CCD'
_diffrn_measurement_method '\f and \w scans'
_diffrn_radiation_type MoK\a
_diffrn_radiation_wavelength 0.71073
_diffrn_reflns_av_unetI/netI 0.0428
_diffrn_reflns_Laue_measured_fraction_full 0.994
_diffrn_reflns_Laue_measured_fraction_max 0.983
_diffrn_reflns_limit_h_max 15
_diffrn_reflns_limit_h_min -15
_diffrn_reflns_limit_k_max 25
_diffrn_reflns_limit_k_min -25
_diffrn_reflns_limit_l_max 30
_diffrn_reflns_limit_l_min -30
_diffrn_reflns_number 55165
_diffrn_reflns_point_group_measured_fraction_full 0.994
_diffrn_reflns_point_group_measured_fraction_max 0.983
_diffrn_reflns_theta_full 25.242
_diffrn_reflns_theta_max 29.123
_diffrn_reflns_theta_min 4.289
_diffrn_source 'sealed tube'
_exptl_absorpt_coefficient_mu 0.643
_exptl_absorpt_correction_T_max 0.747
_exptl_absorpt_correction_T_min 0.654
_exptl_absorpt_correction_type multi-scan
_exptl_absorpt_process_details 'SADABS(Sheldrick, 2012)'
_exptl_crystal_colour black
_exptl_crystal_density_diffrn 1.932
_exptl_crystal_description block
_exptl_crystal_F_000 2644
_exptl_crystal_size_max 0.270
_exptl_crystal_size_mid 0.220
_exptl_crystal_size_min 0.210
_refine_diff_density_max 2.467
_refine_diff_density_min -0.932
_refine_diff_density_rms 0.153
_refine_ls_extinction_method none
_refine_ls_goodness_of_fit_ref 1.043
_refine_ls_hydrogen_treatment constr
_refine_ls_matrix_type full
_refine_ls_number_parameters 929
_refine_ls_number_reflns 12056
_refine_ls_number_restraints 770
_refine_ls_restrained_S_all 1.066
_refine_ls_R_factor_all 0.0936
_refine_ls_R_factor_gt 0.0866
_refine_ls_shift/su_max 0.001
_refine_ls_shift/su_mean 0.000
_refine_ls_structure_factor_coef Fsqd
_refine_ls_weighting_details 'w=1/[\s^2^(Fo^2^)+(0.1701P)^2^+9.5479P] where P=(Fo^2^+2Fc^2^)/3'
_refine_ls_weighting_scheme calc
_refine_ls_wR_factor_gt 0.2424
_refine_ls_wR_factor_ref 0.2535
_reflns_Friedel_coverage 0.000
_reflns_number_gt 10712
_reflns_number_total 12056
_reflns_threshold_expression 'I > 2\s(I)'
_cod_data_source_file ja505858y_si_003.cif
_cod_data_source_block msnew3
_cod_depositor_comments 'Adding full bibliography for 4122259--4122260.cif.'
_cod_original_formula_sum 'C90.50 H7 S3 Sc3'
_cod_database_code 4122259
_shelx_space_group_comment
;
The symmetry employed for this shelxl refinement is uniquely defined
by the following loop, which should always be used as a source of
symmetry information in preference to the above space-group names.
They are only intended as comments.
;
_shelx_estimated_absorpt_t_min 0.846
_shelx_estimated_absorpt_t_max 0.877
_shelxl_version_number 2014-3

loop_
_space_group_symop_operation_xyz
'x, y, z'
'-x, y+1/2, -z+1/2'
'-x, -y, -z'
'x, -y-1/2, z-1/2'

loop_
_atom_site_label
_atom_site_type_symbol
_atom_site_fract_x
_atom_site_fract_y
_atom_site_fract_z
_atom_site_U_iso_or_equiv
_atom_site_adp_type
_atom_site_occupancy
_atom_site_site_symmetry_order
_atom_site_calc_flag
_atom_site_refinement_flags_posn
_atom_site_refinement_flags_adp
_atom_site_refinement_flags_occupancy
_atom_site_disorder_assembly
_atom_site_disorder_group
Sc1 Sc 0.12144(7) 0.36514(3) 0.61845(4) 0.02661(18) Uani 1 1 d . . . . .
Sc2 Sc 0.18053(8) 0.25017(3) 0.72944(3) 0.02272(18) Uani 1 1 d . . . . .
Sc3 Sc 0.06903(15) 0.16944(8) 0.56423(6) 0.0321(3) Uani 0.83 1 d . . P A .
Sc4 Sc 0.0817(8) 0.1488(4) 0.5881(6) 0.056(2) Uani 0.17 1 d . . P A .
C1C C 0.0541(4) 0.2562(2) 0.6395(2) 0.0357(10) Uani 1 1 d D U . A 1
C2C C 0.0414(5) 0.2010(3) 0.6571(3) 0.0256(10) Uani 0.63 1 d . U P A 1
C3C C 0.1414(14) 0.2464(8) 0.6272(8) 0.021(2) Uani 0.2 1 d D U P A 3
C4C C 0.0007(19) 0.2591(11) 0.5976(8) 0.021(3) Uani 0.17 1 d D U P A 2
C1 C 0.3958(3) 0.39015(19) 0.71365(16) 0.0243(6) Uani 1 1 d . U . . .
C2 C 0.3795(3) 0.3922(2) 0.64426(17) 0.0282(7) Uani 1 1 d . U . . .
C3 C 0.4318(3) 0.3297(2) 0.62191(17) 0.0285(7) Uani 1 1 d . U . . .
C4 C 0.4600(3) 0.2799(2) 0.67034(17) 0.0247(7) Uani 1 1 d . U . . .
C5 C 0.4264(3) 0.3105(2) 0.72498(16) 0.0228(6) Uani 1 1 d . U . . .
C6 C 0.3870(3) 0.2680(2) 0.77132(17) 0.0266(7) Uani 1 1 d . U . . .
C7 C 0.2947(3) 0.2968(2) 0.80691(15) 0.0292(7) Uani 1 1 d . U . . .
C8 C 0.2357(3) 0.3615(2) 0.78246(17) 0.0301(8) Uani 1 1 d . U . . .
C9 C 0.2722(3) 0.4018(2) 0.73304(19) 0.0275(7) Uani 1 1 d . U . . .
C10 C 0.1871(4) 0.4481(2) 0.6989(2) 0.0398(10) Uani 1 1 d . U . . .
C11 C 0.1967(5) 0.4713(2) 0.6376(3) 0.0450(11) Uani 1 1 d . U . . .
C12 C 0.2921(4) 0.4359(2) 0.6086(2) 0.0396(10) Uani 1 1 d . U . . .
C13 C 0.2589(5) 0.4101(3) 0.5471(2) 0.0435(11) Uani 1 1 d . U . . .
C14 C 0.3103(4) 0.3467(3) 0.52526(19) 0.0411(10) Uani 1 1 d . U . . .
C15 C 0.3980(4) 0.3039(3) 0.56171(17) 0.0346(9) Uani 1 1 d . U . . .
C16 C 0.4009(4) 0.2290(3) 0.5507(2) 0.0389(9) Uani 1 1 d . U . . .
C17 C 0.4281(4) 0.1799(3) 0.5992(2) 0.0374(9) Uani 1 1 d . U . . .
C18 C 0.4546(3) 0.2050(2) 0.66024(19) 0.0301(8) Uani 1 1 d . U . . .
C19 C 0.4174(4) 0.1618(2) 0.7065(2) 0.0340(8) Uani 1 1 d . U . . .
C20 C 0.3822(4) 0.1914(2) 0.76052(19) 0.0320(8) Uani 1 1 d . U . . .
C21 C 0.2872(4) 0.1461(3) 0.7810(2) 0.0394(10) Uani 1 1 d . U . . .
C22 C 0.1917(5) 0.1743(3) 0.81187(18) 0.0422(10) Uani 1 1 d . U . . .
C23 C 0.1973(5) 0.2500(3) 0.82774(19) 0.0380(10) Uani 1 1 d . U . . .
C24 C 0.0849(4) 0.2909(3) 0.81594(18) 0.0434(10) Uani 1 1 d . U . . .
C25 C 0.1088(4) 0.3581(3) 0.7911(2) 0.0389(10) Uani 1 1 d . U . . .
C26 C 0.0191(4) 0.3988(3) 0.7531(3) 0.0474(12) Uani 1 1 d . U . . .
C27 C 0.0604(4) 0.4433(2) 0.7073(3) 0.0466(11) Uani 1 1 d . U . . .
C28 C -0.0106(5) 0.4585(2) 0.6510(3) 0.0517(13) Uani 1 1 d . U . . .
C29 C 0.0682(5) 0.4763(2) 0.6059(3) 0.0536(13) Uani 1 1 d . U . . .
C30 C 0.0380(6) 0.4460(2) 0.5470(3) 0.0553(13) Uani 1 1 d . U . . .
C31 C 0.1355(5) 0.4158(3) 0.5168(2) 0.0482(12) Uani 1 1 d . U . . .
C32 C 0.1143(5) 0.3558(3) 0.4767(2) 0.0493(12) Uani 1 1 d . U . . .
C33 C 0.2248(4) 0.3118(3) 0.48044(18) 0.0457(11) Uani 1 1 d . U . . .
C34 C 0.2231(5) 0.2370(3) 0.4736(2) 0.0446(11) Uani 1 1 d . U . . .
C35 C 0.3122(4) 0.1968(3) 0.5069(2) 0.0446(11) Uani 1 1 d . U . . .
C36 C 0.2861(4) 0.1258(3) 0.5280(2) 0.0447(11) Uani 1 1 d . U . . .
C37 C 0.3577(4) 0.1166(3) 0.5863(3) 0.0444(11) Uani 1 1 d . U . . .
C38 C 0.3132(4) 0.0755(2) 0.6323(3) 0.0442(11) Uani 1 1 d . U . . .
C39 C 0.3459(4) 0.0973(2) 0.6932(3) 0.0429(10) Uani 1 1 d . U . . .
C40 C 0.2662(5) 0.0886(2) 0.7370(3) 0.0440(11) Uani 1 1 d . U . . .
C41 C 0.1491(5) 0.0573(2) 0.7216(3) 0.0498(12) Uani 1 1 d . U . . .
C42 C 0.0532(5) 0.0853(3) 0.7530(2) 0.0485(12) Uani 1 1 d . U . . .
C43 C 0.0739(5) 0.1423(3) 0.7957(2) 0.0489(12) Uani 1 1 d . U . . .
C44 C -0.0385(5) 0.1841(4) 0.79193(19) 0.0495(12) Uani 1 1 d . U . . .
C45 C -0.0363(5) 0.2588(4) 0.7987(2) 0.0497(12) Uani 1 1 d . U . . .
C46 C -0.1244(4) 0.2993(4) 0.7656(2) 0.0541(13) Uani 1 1 d . U . . .
C47 C -0.1001(4) 0.3702(4) 0.7431(3) 0.0546(13) Uani 1 1 d . U . . .
C48 C -0.1716(4) 0.3815(3) 0.6861(3) 0.0553(13) Uani 1 1 d . U . . .
C49 C -0.1277(5) 0.4229(3) 0.6392(3) 0.0546(13) Uani 1 1 d . U . . .
C50 C -0.1624(5) 0.4016(3) 0.5785(3) 0.0516(12) Uani 1 1 d . U . . .
C51 C -0.0793(5) 0.4103(3) 0.5344(3) 0.0521(13) Uani 1 1 d . U . . .
C52 C -0.0986(5) 0.3513(3) 0.4927(2) 0.0440(11) Uani 1 1 d . U . . .
C53 C -0.0018(4) 0.3212(3) 0.46489(18) 0.0418(10) Uani 1 1 d . U . . .
C54 C -0.0027(5) 0.2452(3) 0.45463(19) 0.0387(10) Uani 1 1 d . U . . .
C55 C 0.1057(4) 0.2030(3) 0.45734(16) 0.0410(10) Uani 1 1 d . U . . .
C56 C 0.0794(4) 0.1299(3) 0.4722(2) 0.0398(10) Uani 1 1 d . U . . .
C57 C 0.1709(4) 0.0895(3) 0.5120(2) 0.0438(11) Uani 1 1 d . U . . .
C58 C 0.1279(5) 0.0474(2) 0.5584(3) 0.0458(11) Uani 1 1 d . U . . .
C59 C 0.1973(5) 0.0411(2) 0.6180(3) 0.0467(11) Uani 1 1 d . U . . .
C60 C 0.1170(5) 0.0335(2) 0.6623(3) 0.0490(12) Uani 1 1 d . U . . .
C61 C -0.0069(5) 0.0376(2) 0.6324(3) 0.0447(11) Uani 1 1 d . U . . .
C62 C -0.0995(5) 0.0671(2) 0.6618(2) 0.0429(10) Uani 1 1 d . U . . .
C63 C -0.0693(5) 0.0895(3) 0.7238(2) 0.0495(12) Uani 1 1 d . U . . .
C64 C -0.1251(5) 0.1506(3) 0.7472(2) 0.0490(11) Uani 1 1 d . U . . .
C65 C -0.2122(4) 0.1929(3) 0.7099(2) 0.0444(11) Uani 1 1 d . U . . .
C66 C -0.2133(4) 0.2677(4) 0.7214(3) 0.0509(12) Uani 1 1 d . U . . .
C67 C -0.2427(4) 0.3168(3) 0.6726(3) 0.0485(12) Uani 1 1 d . U . . .
C68 C -0.2698(3) 0.2934(3) 0.6114(2) 0.0389(10) Uani 1 1 d . U . . .
C69 C -0.2332(4) 0.3370(3) 0.5651(3) 0.0436(11) Uani 1 1 d . U . . .
C70 C -0.1933(4) 0.3067(3) 0.5115(2) 0.0399(9) Uani 1 1 d . U . . .
C71 C -0.1925(4) 0.2311(3) 0.50402(19) 0.0331(8) Uani 1 1 d . U . . .
C72 C -0.0977(4) 0.2014(3) 0.47249(16) 0.0336(8) Uani 1 1 d . U . . .
C73 C -0.0497(4) 0.1280(2) 0.48324(19) 0.0333(8) Uani 1 1 d . U . . .
C74 C -0.0910(4) 0.0880(2) 0.5322(2) 0.0338(8) Uani 1 1 d . U . . .
C75 C -0.0004(5) 0.0457(2) 0.5686(3) 0.0421(10) Uani 1 1 d . U . . .
C76 C -0.1926(4) 0.1071(2) 0.6263(2) 0.0355(9) Uani 1 1 d . U . . .
C77 C -0.2482(4) 0.1686(3) 0.6494(2) 0.0377(9) Uani 1 1 d . U . . .
C78 C -0.2758(3) 0.2176(3) 0.6017(2) 0.0349(9) Uani 1 1 d . U . . .
C79 C -0.2380(3) 0.1877(3) 0.54768(18) 0.0311(8) Uani 1 1 d . U . . .
C80 C -0.1853(4) 0.1181(2) 0.56253(19) 0.0308(8) Uani 1 1 d . U . . .
C81 C 0.4946(4) 0.4434(2) 0.74261(18) 0.0294(8) Uani 1 1 d . . . . .
H81A H 0.5736 0.4322 0.7280 0.035 Uiso 1 1 calc R U . . .
H81B H 0.4715 0.4929 0.7297 0.035 Uiso 1 1 calc R U . . .
C82 C 0.5085(3) 0.43938(19) 0.81077(17) 0.0254(7) Uani 1 1 d . . . . .
C83 C 0.5967(4) 0.3956(2) 0.8413(2) 0.0337(8) Uani 1 1 d . . . . .
H83 H 0.6510 0.3697 0.8194 0.040 Uiso 1 1 calc R U . . .
C84 C 0.6058(4) 0.3896(3) 0.9037(2) 0.0407(10) Uani 1 1 d . . . . .
H84 H 0.6677 0.3603 0.9244 0.049 Uiso 1 1 calc R U . . .
C85 C 0.5237(4) 0.4266(2) 0.93718(19) 0.0354(9) Uani 1 1 d . . . . .
H85 H 0.5281 0.4214 0.9799 0.042 Uiso 1 1 calc R U . . .
C86 C 0.4388(4) 0.4697(2) 0.90638(19) 0.0337(9) Uani 1 1 d . . . . .
H86 H 0.3837 0.4953 0.9281 0.040 Uiso 1 1 calc R U . . .
C87 C 0.4307(3) 0.4772(2) 0.84435(19) 0.0301(8) Uani 1 1 d . . . . .
H87 H 0.3713 0.5084 0.8242 0.036 Uiso 1 1 calc R U . . .
C88A C 0.5949(15) 0.1767(9) 0.8852(7) 0.029(3) Uani 0.66 1 d D . P B 1
S1A S 0.67800(19) 0.13434(14) 0.84597(9) 0.0383(4) Uani 0.66 1 d D . P B 1
S2A S 0.50860(14) 0.21896(12) 0.92248(7) 0.0393(4) Uani 0.66 1 d D . P B 1
C88B C 0.584(7) 0.166(3) 0.884(4) 0.026(16) Uiso 0.15 1 d D . P C 2
S1B S 0.6846(8) 0.1988(6) 0.8523(4) 0.0417(17) Uiso 0.15 1 d D . P C 2
S2B S 0.4880(10) 0.1690(6) 0.9263(5) 0.055(2) Uiso 0.15 1 d D . P C 2
C88C C 0.591(2) 0.1496(17) 0.8866(13) 0.032(8) Uiso 0.19 1 d D . P D 3
S1C S 0.5006(13) 0.1136(8) 0.9229(7) 0.095(4) Uiso 0.19 1 d D . P D 3
S2C S 0.6904(8) 0.1633(6) 0.8475(4) 0.045(2) Uiso 0.19 1 d D . P D 3
C89 C 0.4728(10) 0.0258(6) 0.9565(4) 0.051(2) Uiso 0.5 1 d D . P E -1
S3 S 0.3816(2) 0.02436(14) 0.89801(13) 0.0455(6) Uani 0.5 1 d D . P E -1
S4A S 0.5553(6) 0.0208(4) 1.0239(3) 0.0594(14) Uiso 0.25 1 d D . P E -1
S4B S 0.5745(3) 0.0456(2) 1.00327(18) 0.0268(7) Uiso 0.25 1 d D . P E -1

loop_
_atom_site_aniso_label
_atom_site_aniso_U_11
_atom_site_aniso_U_22
_atom_site_aniso_U_33
_atom_site_aniso_U_23
_atom_site_aniso_U_13
_atom_site_aniso_U_12
Sc1 0.0296(4) 0.0126(3) 0.0345(4) 0.0041(2) -0.0094(3) -0.0003(2)
Sc2 0.0261(4) 0.0295(4) 0.0119(3) 0.0006(2) -0.0006(2) -0.0048(2)
Sc3 0.0409(6) 0.0290(7) 0.0277(6) -0.0174(4) 0.0094(5) -0.0106(5)
Sc4 0.047(4) 0.030(4) 0.095(8) -0.037(4) 0.020(5) -0.012(3)
C1C 0.030(2) 0.037(2) 0.039(2) -0.0206(16) -0.0003(17) 0.0035(15)
C2C 0.023(2) 0.033(3) 0.020(2) -0.0037(19) 0.0011(18) -0.008(2)
C3C 0.022(5) 0.024(5) 0.017(5) -0.002(4) -0.002(4) -0.002(4)
C4C 0.020(5) 0.025(5) 0.018(5) -0.001(5) -0.001(5) -0.005(5)
C1 0.0220(15) 0.0254(15) 0.0246(15) -0.0044(12) -0.0012(12) -0.0087(12)
C2 0.0258(16) 0.0310(16) 0.0262(16) 0.0043(13) -0.0037(13) -0.0178(13)
C3 0.0164(14) 0.0446(19) 0.0247(16) -0.0028(14) 0.0038(12) -0.0139(13)
C4 0.0098(13) 0.0392(18) 0.0248(15) -0.0067(14) 0.0011(11) -0.0027(12)
C5 0.0138(13) 0.0321(16) 0.0209(14) -0.0060(12) -0.0045(11) -0.0035(11)
C6 0.0207(15) 0.0360(17) 0.0205(15) 0.0002(14) -0.0083(12) -0.0027(14)
C7 0.0255(16) 0.048(2) 0.0130(13) -0.0052(13) -0.0015(11) -0.0125(15)
C8 0.0229(16) 0.0433(19) 0.0236(15) -0.0221(14) 0.0011(12) -0.0078(14)
C9 0.0234(15) 0.0223(15) 0.0349(17) -0.0149(13) -0.0044(13) -0.0035(12)
C10 0.038(2) 0.0142(14) 0.062(2) -0.0165(15) -0.0167(18) -0.0002(13)
C11 0.048(2) 0.0151(15) 0.065(3) 0.0069(16) -0.020(2) -0.0064(15)
C12 0.044(2) 0.0258(16) 0.044(2) 0.0165(15) -0.0146(17) -0.0217(15)
C13 0.048(2) 0.043(2) 0.0353(19) 0.0255(17) -0.0111(17) -0.0260(18)
C14 0.037(2) 0.065(3) 0.0220(17) 0.0122(17) 0.0061(14) -0.0255(19)
C15 0.0218(16) 0.063(2) 0.0203(15) -0.0039(16) 0.0091(12) -0.0196(16)
C16 0.0206(16) 0.069(2) 0.0289(18) -0.0190(19) 0.0125(14) -0.0087(18)
C17 0.0169(15) 0.051(2) 0.045(2) -0.0232(18) 0.0059(14) 0.0071(15)
C18 0.0106(13) 0.044(2) 0.0351(18) -0.0107(15) -0.0015(12) 0.0082(13)
C19 0.0230(16) 0.0305(17) 0.045(2) 0.0000(15) -0.0102(15) 0.0101(14)
C20 0.0254(16) 0.0348(18) 0.0314(17) 0.0086(15) -0.0145(14) 0.0020(14)
C21 0.044(2) 0.0388(19) 0.0307(18) 0.0204(16) -0.0160(16) -0.0055(17)
C22 0.048(2) 0.058(2) 0.0186(16) 0.0186(16) -0.0077(15) -0.0209(19)
C23 0.037(2) 0.066(3) 0.0107(15) 0.0009(14) 0.0025(15) -0.0194(17)
C24 0.0321(19) 0.083(3) 0.0172(15) -0.0191(18) 0.0099(14) -0.018(2)
C25 0.0243(17) 0.062(2) 0.0310(18) -0.0338(18) 0.0041(14) -0.0051(16)
C26 0.0279(18) 0.055(2) 0.058(2) -0.048(2) -0.0005(17) 0.0101(17)
C27 0.037(2) 0.0269(17) 0.071(3) -0.0330(19) -0.012(2) 0.0136(15)
C28 0.044(2) 0.0189(16) 0.085(3) -0.0201(19) -0.020(2) 0.0176(16)
C29 0.055(3) 0.0148(15) 0.082(3) 0.0068(18) -0.028(2) 0.0027(16)
C30 0.062(3) 0.0218(17) 0.072(3) 0.0278(19) -0.032(2) -0.0043(18)
C31 0.058(3) 0.038(2) 0.042(2) 0.0318(18) -0.0210(19) -0.0207(19)
C32 0.054(2) 0.064(3) 0.0253(18) 0.0263(18) -0.0144(17) -0.029(2)
C33 0.038(2) 0.082(3) 0.0162(15) 0.0151(18) 0.0028(14) -0.025(2)
C34 0.038(2) 0.081(3) 0.0171(17) -0.0096(18) 0.0139(15) -0.023(2)
C35 0.0268(18) 0.078(3) 0.0314(19) -0.0301(19) 0.0152(15) -0.0101(18)
C36 0.0242(17) 0.063(3) 0.047(2) -0.040(2) 0.0081(16) 0.0048(17)
C37 0.0248(17) 0.045(2) 0.062(3) -0.033(2) -0.0013(17) 0.0157(16)
C38 0.036(2) 0.0218(16) 0.071(3) -0.0106(18) -0.0061(19) 0.0183(15)
C39 0.037(2) 0.0200(16) 0.066(3) 0.0036(17) -0.0167(19) 0.0124(15)
C40 0.050(2) 0.0223(16) 0.053(2) 0.0180(17) -0.021(2) 0.0015(16)
C41 0.061(3) 0.0204(16) 0.061(3) 0.0253(17) -0.019(2) -0.0134(17)
C42 0.059(3) 0.043(2) 0.039(2) 0.0279(18) -0.0106(19) -0.031(2)
C43 0.053(2) 0.070(3) 0.0223(17) 0.0233(18) -0.0045(17) -0.034(2)
C44 0.040(2) 0.093(3) 0.0176(16) 0.0066(19) 0.0105(15) -0.031(2)
C45 0.031(2) 0.102(3) 0.0203(18) -0.0177(19) 0.0175(16) -0.024(2)
C46 0.0239(18) 0.102(3) 0.040(2) -0.044(2) 0.0177(16) -0.012(2)
C47 0.0227(18) 0.081(3) 0.061(3) -0.052(2) 0.0073(18) 0.0074(19)
C48 0.0198(17) 0.065(3) 0.079(3) -0.047(2) -0.0047(19) 0.0163(18)
C49 0.034(2) 0.035(2) 0.089(3) -0.024(2) -0.017(2) 0.0251(17)
C50 0.032(2) 0.0305(19) 0.084(3) -0.003(2) -0.027(2) 0.0184(16)
C51 0.050(2) 0.0298(19) 0.067(3) 0.0197(19) -0.034(2) 0.0055(18)
C52 0.042(2) 0.042(2) 0.040(2) 0.0184(18) -0.0253(18) 0.0022(17)
C53 0.042(2) 0.059(2) 0.0194(16) 0.0208(16) -0.0154(15) -0.0141(19)
C54 0.037(2) 0.067(3) 0.0100(14) 0.0026(14) -0.0049(14) -0.0175(17)
C55 0.038(2) 0.075(3) 0.0110(14) -0.0132(16) 0.0058(13) -0.0175(19)
C56 0.0313(19) 0.060(2) 0.0285(18) -0.0264(17) 0.0057(15) -0.0072(17)
C57 0.0329(19) 0.050(2) 0.047(2) -0.0364(19) 0.0010(17) 0.0046(17)
C58 0.043(2) 0.0284(18) 0.063(3) -0.0279(18) -0.008(2) 0.0016(16)
C59 0.048(2) 0.0129(14) 0.074(3) -0.0133(17) -0.012(2) 0.0078(15)
C60 0.054(2) 0.0126(14) 0.075(3) 0.0083(17) -0.017(2) -0.0047(15)
C61 0.052(2) 0.0155(15) 0.062(3) 0.0047(16) -0.011(2) -0.0159(16)
C62 0.047(2) 0.0327(19) 0.046(2) 0.0126(17) -0.0061(18) -0.0282(17)
C63 0.053(2) 0.053(2) 0.040(2) 0.0232(19) -0.0023(19) -0.035(2)
C64 0.041(2) 0.079(3) 0.0296(19) 0.007(2) 0.0149(16) -0.034(2)
C65 0.0236(17) 0.083(3) 0.0296(18) -0.0123(19) 0.0159(14) -0.0255(19)
C66 0.0164(17) 0.095(3) 0.044(2) -0.032(2) 0.0161(17) -0.010(2)
C67 0.0118(14) 0.070(3) 0.064(3) -0.037(2) 0.0048(16) 0.0054(16)
C68 0.0067(13) 0.055(2) 0.053(2) -0.0201(19) -0.0041(14) 0.0060(14)
C69 0.0206(16) 0.042(2) 0.062(3) -0.0093(19) -0.0193(17) 0.0116(15)
C70 0.0261(17) 0.045(2) 0.043(2) 0.0050(17) -0.0221(16) 0.0056(16)
C71 0.0216(16) 0.047(2) 0.0266(17) -0.0017(16) -0.0139(13) -0.0026(16)
C72 0.0296(17) 0.054(2) 0.0149(14) -0.0039(14) -0.0073(12) -0.0121(16)
C73 0.0288(17) 0.042(2) 0.0293(17) -0.0213(15) 0.0023(14) -0.0132(15)
C74 0.0321(18) 0.0293(17) 0.0382(19) -0.0179(15) -0.0035(15) -0.0118(14)
C75 0.046(2) 0.0174(15) 0.060(3) -0.0165(16) -0.0081(19) -0.0083(15)
C76 0.0266(17) 0.042(2) 0.0376(19) -0.0019(16) 0.0033(14) -0.0239(15)
C77 0.0175(15) 0.061(2) 0.0348(19) -0.0098(18) 0.0066(14) -0.0198(16)
C78 0.0115(14) 0.054(2) 0.039(2) -0.0158(18) 0.0016(13) -0.0068(14)
C79 0.0144(14) 0.049(2) 0.0288(17) -0.0130(15) -0.0033(12) -0.0086(14)
C80 0.0228(16) 0.0367(18) 0.0321(17) -0.0114(15) -0.0005(13) -0.0157(14)
C81 0.0251(16) 0.0324(18) 0.0296(18) -0.0058(14) -0.0019(14) -0.0150(14)
C82 0.0200(15) 0.0264(16) 0.0282(17) -0.0074(13) -0.0039(12) -0.0085(12)
C83 0.0231(17) 0.040(2) 0.036(2) -0.0104(17) -0.0045(14) 0.0023(15)
C84 0.028(2) 0.049(3) 0.041(2) -0.0024(19) -0.0113(17) 0.0051(18)
C85 0.039(2) 0.041(2) 0.0253(17) -0.0098(15) 0.0020(15) -0.0094(17)
C86 0.0295(18) 0.041(2) 0.0310(19) -0.0165(16) 0.0058(15) -0.0134(16)
C87 0.0228(16) 0.0260(16) 0.040(2) -0.0112(15) -0.0038(14) -0.0043(13)
C88A 0.023(4) 0.045(6) 0.018(4) 0.004(4) -0.003(3) -0.001(4)
S1A 0.0397(9) 0.0419(11) 0.0369(9) 0.0030(8) 0.0193(7) 0.0159(8)
S2A 0.0250(7) 0.0704(13) 0.0224(7) -0.0123(7) 0.0028(5) 0.0110(7)
S3 0.0421(12) 0.0435(12) 0.0529(14) -0.0143(10) 0.0145(10) -0.0196(10)

loop_
_atom_type_symbol
_atom_type_description
_atom_type_scat_dispersion_real
_atom_type_scat_dispersion_imag
_atom_type_scat_source
C C 0.0033 0.0016 'International Tables Vol C Tables 4.2.6.8 and 6.1.1.4'
H H 0.0000 0.0000 'International Tables Vol C Tables 4.2.6.8 and 6.1.1.4'
S S 0.1246 0.1234 'International Tables Vol C Tables 4.2.6.8 and 6.1.1.4'
Sc Sc 0.2519 0.3716 'International Tables Vol C Tables 4.2.6.8 and 6.1.1.4'

loop_
_geom_angle_atom_site_label_1
_geom_angle_atom_site_label_2
_geom_angle_atom_site_label_3
_geom_angle
C29 Sc1 C11 40.80(18)
C29 Sc1 C3C 169.9(4)
C11 Sc1 C3C 149.0(4)
C29 Sc1 C1C 143.8(2)
C11 Sc1 C1C 156.7(2)
C29 Sc1 C30 37.1(2)
C11 Sc1 C30 69.53(18)
C3C Sc1 C30 137.5(5)
C1C Sc1 C30 128.67(18)
C29 Sc1 C12 69.9(2)
C11 Sc1 C12 37.6(2)
C3C Sc1 C12 119.8(4)
C1C Sc1 C12 145.88(17)
C30 Sc1 C12 80.01(18)
C29 Sc1 C4C 128.9(5)
C11 Sc1 C4C 168.8(5)
C30 Sc1 C4C 103.8(4)
C12 Sc1 C4C 152.2(6)
C29 Sc1 C10 62.25(19)
C11 Sc1 C10 36.3(2)
C3C Sc1 C10 123.7(5)
C1C Sc1 C10 120.42(18)
C30 Sc1 C10 98.76(19)
C12 Sc1 C10 62.08(19)
C4C Sc1 C10 141.6(5)
C29 Sc1 C28 36.0(3)
C11 Sc1 C28 61.2(2)
C3C Sc1 C28 137.7(4)
C1C Sc1 C28 111.2(2)
C30 Sc1 C28 62.1(2)
C12 Sc1 C28 98.2(2)
C4C Sc1 C28 107.9(6)
C10 Sc1 C28 57.23(16)
C29 Sc1 C13 76.7(2)
C11 Sc1 C13 64.3(2)
C3C Sc1 C13 109.3(4)
C1C Sc1 C13 133.59(18)
C30 Sc1 C13 63.9(2)
C12 Sc1 C13 35.14(17)
C4C Sc1 C13 121.7(5)
C10 Sc1 C13 96.06(18)
C28 Sc1 C13 112.6(2)
C29 Sc1 C31 64.0(2)
C11 Sc1 C31 76.5(2)
C3C Sc1 C31 116.3(5)
C1C Sc1 C31 126.79(18)
C30 Sc1 C31 35.1(2)
C12 Sc1 C31 63.78(16)
C4C Sc1 C31 103.4(4)
C10 Sc1 C31 112.78(18)
C28 Sc1 C31 96.0(2)
C13 Sc1 C31 34.12(16)
C29 Sc1 C27 58.1(2)
C11 Sc1 C27 58.0(2)
C3C Sc1 C27 121.4(5)
C1C Sc1 C27 103.08(18)
C30 Sc1 C27 92.2(2)
C12 Sc1 C27 92.31(19)
C4C Sc1 C27 114.8(5)
C10 Sc1 C27 32.99(16)
C28 Sc1 C27 32.57(18)
C13 Sc1 C27 122.13(19)
C31 Sc1 C27 122.0(2)
C23 Sc2 C7 40.28(15)
C23 Sc2 C3C 173.7(4)
C7 Sc2 C3C 145.6(4)
C23 Sc2 C2C 132.74(19)
C7 Sc2 C2C 172.28(18)
C23 Sc2 C1C 147.64(19)
C7 Sc2 C1C 153.76(16)
C2C Sc2 C1C 28.18(19)
C23 Sc2 C22 37.75(18)
C7 Sc2 C22 69.38(16)
C3C Sc2 C22 139.8(4)
C2C Sc2 C22 106.33(19)
C1C Sc2 C22 133.58(17)
C23 Sc2 C6 69.15(17)
C7 Sc2 C6 37.09(14)
C3C Sc2 C6 117.1(4)
C2C Sc2 C6 149.91(19)
C1C Sc2 C6 141.87(17)
C22 Sc2 C6 79.48(16)
C23 Sc2 C24 36.4(2)
C7 Sc2 C24 61.07(15)
C3C Sc2 C24 139.2(4)
C2C Sc2 C24 111.38(18)
C1C Sc2 C24 113.39(17)
C22 Sc2 C24 63.2(2)
C6 Sc2 C24 97.69(15)
C23 Sc2 C8 61.76(16)
C7 Sc2 C8 36.02(16)
C3C Sc2 C8 121.4(4)
C2C Sc2 C8 142.6(2)
C1C Sc2 C8 118.10(15)
C22 Sc2 C8 98.77(17)
C6 Sc2 C8 61.17(14)
C24 Sc2 C8 56.99(16)
C23 Sc2 C21 63.54(19)
C7 Sc2 C21 75.52(16)
C3C Sc2 C21 117.6(4)
C2C Sc2 C21 104.7(2)
C1C Sc2 C21 130.22(15)
C22 Sc2 C21 34.43(19)
C6 Sc2 C21 63.16(15)
C24 Sc2 C21 96.1(2)
C8 Sc2 C21 111.53(16)
C23 Sc2 C20 75.83(18)
C7 Sc2 C20 63.04(16)
C3C Sc2 C20 108.7(4)
C2C Sc2 C20 121.43(19)
C1C Sc2 C20 133.55(15)
C22 Sc2 C20 63.34(17)
C6 Sc2 C20 34.34(14)
C24 Sc2 C20 112.06(17)
C8 Sc2 C20 94.38(14)
C21 Sc2 C20 34.13(15)
C23 Sc2 C25 57.85(18)
C7 Sc2 C25 57.55(15)
C3C Sc2 C25 121.2(4)
C2C Sc2 C25 117.31(18)
C1C Sc2 C25 103.15(15)
C22 Sc2 C25 92.7(2)
C6 Sc2 C25 91.36(14)
C24 Sc2 C25 32.20(19)
C8 Sc2 C25 32.93(13)
C21 Sc2 C25 121.20(18)
C20 Sc2 C25 120.53(14)
Sc4 Sc3 C4C 104.1(9)
Sc4 Sc3 C3C 80.5(9)
Sc4 Sc3 C56 121.8(8)
C4C Sc3 C56 133.4(5)
C3C Sc3 C56 142.7(5)
Sc4 Sc3 C2C 56.0(8)
C56 Sc3 C2C 173.7(2)
Sc4 Sc3 C73 119.7(8)
C4C Sc3 C73 112.0(5)
C3C Sc3 C73 156.2(5)
C56 Sc3 C73 38.96(16)
C2C Sc3 C73 135.5(2)
Sc4 Sc3 C57 87.5(8)
C4C Sc3 C57 164.9(6)
C3C Sc3 C57 128.2(4)
C56 Sc3 C57 38.4(2)
C2C Sc3 C57 142.0(2)
C73 Sc3 C57 68.91(17)
Sc4 Sc3 C1C 81.7(8)
C56 Sc3 C1C 156.0(2)
C2C Sc3 C1C 28.1(2)
C73 Sc3 C1C 136.71(18)
C57 Sc3 C1C 154.01(18)
Sc4 Sc3 C58 56.5(8)
C4C Sc3 C58 159.0(6)
C3C Sc3 C58 127.4(5)
C56 Sc3 C58 65.3(2)
C2C Sc3 C58 112.1(2)
C73 Sc3 C58 76.31(18)
C57 Sc3 C58 35.6(2)
C1C Sc3 C58 137.9(2)
Sc4 Sc3 C74 87.0(8)
C4C Sc3 C74 110.1(6)
C3C Sc3 C74 148.2(4)
C56 Sc3 C74 67.96(17)
C2C Sc3 C74 105.71(19)
C73 Sc3 C74 36.19(17)
C57 Sc3 C74 79.82(17)
C1C Sc3 C74 122.78(18)
C58 Sc3 C74 64.51(17)
Sc4 Sc3 C75 56.7(8)
C4C Sc3 C75 129.7(6)
C3C Sc3 C75 136.0(5)
C56 Sc3 C75 76.7(2)
C2C Sc3 C75 97.8(2)
C73 Sc3 C75 63.11(18)
C57 Sc3 C75 64.9(2)
C1C Sc3 C75 125.1(2)
C58 Sc3 C75 35.34(18)
C74 Sc3 C75 34.90(17)
Sc4 Sc3 C55 149.1(9)
C4C Sc3 C55 104.5(5)
C3C Sc3 C55 111.5(5)
C56 Sc3 C55 34.47(19)
C2C Sc3 C55 150.2(2)
C73 Sc3 C55 58.28(15)
C57 Sc3 C55 62.5(2)
C1C Sc3 C55 122.07(19)
C58 Sc3 C55 96.3(2)
C74 Sc3 C55 94.18(16)
C75 Sc3 C55 110.90(18)
Sc3 Sc4 C2C 107.5(9)
Sc3 Sc4 C58 108.3(10)
C2C Sc4 C58 143.5(8)
Sc3 Sc4 C3C 81.4(9)
C58 Sc4 C3C 147.6(7)
Sc3 Sc4 C75 108.5(10)
C2C Sc4 C75 118.9(6)
C58 Sc4 C75 40.4(2)
C3C Sc4 C75 165.5(8)
Sc3 Sc4 C4C 59.6(8)
C58 Sc4 C4C 165.4(8)
C75 Sc4 C4C 132.1(7)
Sc3 Sc4 C57 76.2(9)
C2C Sc4 C57 168.6(6)
C58 Sc4 C57 37.0(3)
C3C Sc4 C57 125.1(6)
C75 Sc4 C57 68.6(3)
C4C Sc4 C57 134.7(8)
Sc3 Sc4 C1C 82.2(7)
C2C Sc4 C1C 28.1(2)
C58 Sc4 C1C 168.4(7)
C75 Sc4 C1C 141.8(5)
C57 Sc4 C1C 148.1(5)
Sc3 Sc4 C59 139.5(10)
C2C Sc4 C59 111.5(6)
C58 Sc4 C59 36.6(3)
C3C Sc4 C59 118.5(7)
C75 Sc4 C59 60.7(3)
C4C Sc4 C59 157.9(7)
C57 Sc4 C59 63.5(3)
C1C Sc4 C59 131.9(6)
Sc3 Sc4 C74 77.4(9)
C2C Sc4 C74 113.8(4)
C58 Sc4 C74 67.8(3)
C3C Sc4 C74 144.0(6)
C75 Sc4 C74 36.1(2)
C4C Sc4 C74 100.2(6)
C57 Sc4 C74 77.4(3)
C1C Sc4 C74 120.5(4)
C59 Sc4 C74 96.3(3)
Sc3 Sc4 C61 137.4(10)
C2C Sc4 C61 88.1(5)
C58 Sc4 C61 60.2(3)
C3C Sc4 C61 131.7(7)
C75 Sc4 C61 34.4(2)
C4C Sc4 C61 122.0(7)
C57 Sc4 C61 96.3(3)
C1C Sc4 C61 115.4(5)
C59 Sc4 C61 55.5(3)
C74 Sc4 C61 60.2(2)
Sc3 Sc4 C56 45.8(8)
C2C Sc4 C56 152.7(6)
C58 Sc4 C56 62.5(3)
C3C Sc4 C56 119.7(7)
C75 Sc4 C56 74.0(3)
C4C Sc4 C56 105.0(7)
C57 Sc4 C56 34.2(2)
C1C Sc4 C56 127.8(5)
C59 Sc4 C56 95.9(3)
C74 Sc4 C56 61.0(3)
C61 Sc4 C56 108.4(3)
C2C C1C Sc1 166.4(5)
C2C C1C Sc2 74.9(4)
Sc1 C1C Sc2 92.52(16)
C2C C1C Sc4 54.0(5)
Sc1 C1C Sc4 127.5(4)
Sc2 C1C Sc4 106.3(4)
C2C C1C Sc3 68.7(3)
Sc1 C1C Sc3 115.0(2)
Sc2 C1C Sc3 119.91(19)
Sc4 C1C Sc3 16.1(3)
C1C C2C Sc4 97.9(5)
C1C C2C Sc3 83.2(4)
Sc4 C2C Sc3 16.5(4)
C1C C2C Sc2 76.9(4)
Sc4 C2C Sc2 124.6(4)
Sc3 C2C Sc2 127.7(3)
Sc4 C3C Sc3 18.0(4)
Sc4 C3C Sc1 143.6(10)
Sc3 C3C Sc1 126.5(8)
Sc4 C3C Sc2 117.3(8)
Sc3 C3C Sc2 134.7(8)
Sc1 C3C Sc2 93.5(6)
Sc3 C4C Sc4 16.3(4)
Sc3 C4C Sc1 122.1(10)
Sc4 C4C Sc1 123.4(9)
C9 C1 C2 106.5(3)
C9 C1 C5 106.5(3)
C2 C1 C5 100.7(3)
C9 C1 C81 114.0(3)
C2 C1 C81 113.1(3)
C5 C1 C81 114.8(3)
C3 C2 C12 123.5(4)
C3 C2 C1 109.2(3)
C12 C2 C1 124.3(4)
C2 C3 C4 109.4(3)
C2 C3 C15 122.2(4)
C4 C3 C15 119.7(4)
C18 C4 C3 121.4(3)
C18 C4 C5 121.2(4)
C3 C4 C5 109.0(3)
C6 C5 C4 122.0(4)
C6 C5 C1 125.6(3)
C4 C5 C1 108.7(3)
C5 C6 C20 116.2(4)
C5 C6 C7 119.0(4)
C20 C6 C7 115.9(4)
C5 C6 Sc2 99.1(2)
C20 C6 Sc2 77.5(2)
C7 C6 Sc2 64.34(19)
C8 C7 C6 114.5(3)
C8 C7 C23 107.1(4)
C6 C7 C23 121.6(4)
C8 C7 Sc2 81.0(2)
C6 C7 Sc2 78.6(2)
C23 C7 Sc2 69.2(2)
C9 C8 C25 119.6(4)
C9 C8 C7 124.9(3)
C25 C8 C7 108.4(4)
C9 C8 Sc2 98.8(2)
C25 C8 Sc2 80.5(2)
C7 C8 Sc2 62.9(2)
C10 C9 C8 120.0(4)
C10 C9 C1 120.0(4)
C8 C9 C1 119.8(4)
C9 C10 C27 118.9(5)
C9 C10 C11 124.4(5)
C27 C10 C11 108.9(4)
C9 C10 Sc1 97.3(2)
C27 C10 Sc1 81.1(2)
C11 C10 Sc1 62.8(2)
C10 C11 C12 114.8(4)
C10 C11 C29 106.7(5)
C12 C11 C29 120.6(5)
C10 C11 Sc1 80.9(2)
C12 C11 Sc1 77.3(2)
C29 C11 Sc1 69.4(2)
C2 C12 C13 114.2(5)
C2 C12 C11 119.3(4)
C13 C12 C11 116.8(4)
C2 C12 Sc1 97.2(2)
C13 C12 Sc1 77.6(2)
C11 C12 Sc1 65.2(2)
C14 C13 C31 107.1(4)
C14 C13 C12 122.0(4)
C31 C13 C12 122.0(6)
C14 C13 Sc1 103.8(2)
C31 C13 Sc1 73.0(3)
C12 C13 Sc1 67.2(2)
C13 C14 C15 122.8(4)
C13 C14 C33 110.8(5)
C15 C14 C33 118.8(5)
C16 C15 C3 119.0(4)
C16 C15 C14 118.6(4)
C3 C15 C14 115.2(4)
C17 C16 C15 120.7(4)
C17 C16 C35 108.3(5)
C15 C16 C35 120.2(5)
C16 C17 C37 108.7(4)
C16 C17 C18 120.8(4)
C37 C17 C18 120.4(5)
C19 C18 C4 117.4(3)
C19 C18 C17 117.5(4)
C4 C18 C17 118.2(4)
C18 C19 C20 122.0(4)
C18 C19 C39 121.8(4)
C20 C19 C39 107.4(4)
C19 C20 C6 121.1(4)
C19 C20 C21 108.5(4)
C6 C20 C21 122.2(4)
C19 C20 Sc2 105.1(2)
C6 C20 Sc2 68.2(2)
C21 C20 Sc2 72.0(2)
C22 C21 C40 121.9(4)
C22 C21 C20 122.4(4)
C40 C21 C20 106.3(5)
C22 C21 Sc2 66.2(2)
C40 C21 Sc2 103.8(2)
C20 C21 Sc2 73.9(2)
C21 C22 C43 115.3(5)
C21 C22 C23 117.5(4)
C43 C22 C23 118.3(5)
C21 C22 Sc2 79.4(2)
C43 C22 Sc2 95.4(3)
C23 C22 Sc2 66.0(2)
C22 C23 C24 117.0(4)
C22 C23 C7 120.1(4)
C24 C23 C7 105.5(4)
C22 C23 Sc2 76.2(2)
C24 C23 Sc2 81.3(3)
C7 C23 Sc2 70.5(2)
C25 C24 C23 110.0(4)
C25 C24 C45 117.7(5)
C23 C24 C45 124.3(5)
C25 C24 Sc2 81.3(2)
C23 C24 Sc2 62.3(2)
C45 C24 Sc2 97.7(3)
C24 C25 C26 123.5(4)
C24 C25 C8 108.8(4)
C26 C25 C8 120.8(5)
C24 C25 Sc2 66.5(2)
C26 C25 Sc2 109.2(2)
C8 C25 Sc2 66.6(2)
C47 C26 C27 118.5(5)
C47 C26 C25 117.1(6)
C27 C26 C25 117.9(4)
C28 C27 C26 123.6(5)
C28 C27 C10 108.4(6)
C26 C27 C10 121.8(4)
C28 C27 Sc1 67.1(3)
C26 C27 Sc1 110.4(3)
C10 C27 Sc1 65.9(2)
C27 C28 C29 110.0(5)
C27 C28 C49 117.0(6)
C29 C28 C49 125.3(6)
C27 C28 Sc1 80.4(2)
C29 C28 Sc1 61.7(2)
C49 C28 Sc1 99.9(3)
C30 C29 C28 116.9(5)
C30 C29 C11 120.5(6)
C28 C29 C11 105.8(5)
C30 C29 Sc1 76.7(3)
C28 C29 Sc1 82.4(3)
C11 C29 Sc1 69.8(2)
C29 C30 C31 118.2(5)
C29 C30 C51 117.6(6)
C31 C30 C51 115.3(5)
C29 C30 Sc1 66.2(2)
C31 C30 Sc1 78.9(2)
C51 C30 Sc1 96.2(3)
C32 C31 C30 121.1(5)
C32 C31 C13 107.8(5)
C30 C31 C13 121.5(5)
C32 C31 Sc1 104.3(3)
C30 C31 Sc1 66.0(3)
C13 C31 Sc1 72.9(2)
C53 C32 C31 122.9(6)
C53 C32 C33 118.7(5)
C31 C32 C33 109.2(4)
C34 C33 C14 121.5(5)
C34 C33 C32 123.4(4)
C14 C33 C32 105.0(5)
C35 C34 C33 118.8(4)
C35 C34 C55 117.2(5)
C33 C34 C55 117.4(5)
C34 C35 C16 121.7(5)
C34 C35 C36 121.0(4)
C16 C35 C36 108.0(5)
C37 C36 C35 107.0(4)
C37 C36 C57 122.4(6)
C35 C36 C57 123.4(5)
C37 C36 Sc3 100.1(3)
C35 C36 Sc3 92.2(3)
C57 C36 Sc3 55.7(2)
C37 C36 Sc4 88.7(4)
C35 C36 Sc4 102.6(3)
C57 C36 Sc4 56.7(3)
Sc3 C36 Sc4 13.6(3)
C38 C37 C17 122.3(4)
C38 C37 C36 120.8(5)
C17 C37 C36 108.0(5)
C37 C38 C39 117.6(4)
C37 C38 C59 117.4(5)
C39 C38 C59 117.4(5)
C40 C39 C38 121.4(5)
C40 C39 C19 109.1(5)
C38 C39 C19 120.3(5)
C39 C40 C41 120.6(5)
C39 C40 C21 108.7(4)
C41 C40 C21 122.2(6)
C60 C41 C40 118.6(6)
C60 C41 C42 117.1(5)
C40 C41 C42 115.9(5)
C43 C42 C63 109.2(6)
C43 C42 C41 121.8(5)
C63 C42 C41 120.9(5)
C42 C43 C22 122.9(6)
C42 C43 C44 106.9(4)
C22 C43 C44 122.2(5)
C42 C43 Sc2 103.0(3)
C22 C43 Sc2 54.2(2)
C44 C43 Sc2 89.7(3)
C45 C44 C64 120.5(6)
C45 C44 C43 121.3(4)
C64 C44 C43 107.4(5)
C46 C45 C44 119.2(5)
C46 C45 C24 118.7(6)
C44 C45 C24 115.8(5)
C45 C46 C66 121.7(6)
C45 C46 C47 122.5(4)
C66 C46 C47 106.1(6)
C26 C47 C48 119.4(6)
C26 C47 C46 119.8(5)
C48 C47 C46 109.6(5)
C47 C48 C49 121.9(5)
C47 C48 C67 106.8(6)
C49 C48 C67 121.4(5)
C50 C49 C48 117.9(5)
C50 C49 C28 115.8(6)
C48 C49 C28 119.2(5)
C49 C50 C51 119.9(5)
C49 C50 C69 120.6(6)
C51 C50 C69 109.2(5)
C50 C51 C52 107.3(5)
C50 C51 C30 123.4(6)
C52 C51 C30 122.3(6)
C50 C51 Sc1 91.7(3)
C52 C51 Sc1 103.9(3)
C30 C51 Sc1 53.4(2)
C53 C52 C70 120.8(5)
C53 C52 C51 121.6(5)
C70 C52 C51 108.2(5)
C52 C53 C32 116.6(5)
C52 C53 C54 118.0(4)
C32 C53 C54 117.6(5)
C72 C54 C55 108.4(4)
C72 C54 C53 120.9(5)
C55 C54 C53 123.1(4)
C72 C54 Sc3 67.4(2)
C55 C54 Sc3 62.9(2)
C53 C54 Sc3 111.0(3)
C54 C55 C56 109.9(4)
C54 C55 C34 119.4(5)
C56 C55 C34 123.7(5)
C54 C55 Sc3 87.0(2)
C56 C55 Sc3 59.5(2)
C34 C55 Sc3 96.5(3)
C55 C56 C57 118.7(4)
C55 C56 C73 106.6(4)
C57 C56 C73 119.7(5)
C55 C56 Sc3 86.0(2)
C57 C56 Sc3 73.6(2)
C73 C56 Sc3 72.1(2)
C55 C56 Sc4 97.0(3)
C57 C56 Sc4 63.1(3)
C73 C56 Sc4 74.5(3)
Sc3 C56 Sc4 12.4(2)
C58 C57 C36 116.1(5)
C58 C57 C56 117.0(4)
C36 C57 C56 115.5(5)
C58 C57 Sc3 76.3(3)
C36 C57 Sc3 92.4(2)
C56 C57 Sc3 67.9(2)
C58 C57 Sc4 61.9(3)
C36 C57 Sc4 92.0(3)
C56 C57 Sc4 82.8(4)
Sc3 C57 Sc4 16.3(3)
C57 C58 C59 121.3(5)
C57 C58 C75 122.6(5)
C59 C58 C75 105.9(5)
C57 C58 Sc4 81.0(4)
C59 C58 Sc4 84.7(4)
C75 C58 Sc4 72.1(3)
C57 C58 Sc3 68.1(3)
C59 C58 Sc3 98.4(2)
C75 C58 Sc3 74.7(2)
Sc4 C58 Sc3 15.2(4)
C60 C59 C38 120.6(5)
C60 C59 C58 109.8(5)
C38 C59 C58 121.8(6)
C60 C59 Sc4 85.5(4)
C38 C59 Sc4 96.8(3)
C58 C59 Sc4 58.7(3)
C41 C60 C59 121.2(5)
C41 C60 C61 122.4(6)
C59 C60 C61 108.1(5)
C41 C60 Sc4 108.9(3)
C59 C60 Sc4 63.3(3)
C61 C60 Sc4 67.7(3)
C62 C61 C75 123.2(5)
C62 C61 C60 120.8(5)
C75 C61 C60 107.7(5)
C62 C61 Sc4 101.4(3)
C75 C61 Sc4 57.6(3)
C60 C61 Sc4 80.5(4)
C61 C62 C76 118.0(5)
C61 C62 C63 117.7(5)
C76 C62 C63 116.4(5)
C64 C63 C42 107.8(5)
C64 C63 C62 121.4(5)
C42 C63 C62 121.0(6)
C63 C64 C65 121.3(5)
C63 C64 C44 108.6(5)
C65 C64 C44 120.5(6)
C66 C65 C77 118.4(5)
C66 C65 C64 117.2(5)
C77 C65 C64 117.5(5)
C65 C66 C67 120.0(4)
C65 C66 C46 120.6(6)
C67 C66 C46 109.4(6)
C68 C67 C66 122.1(5)
C68 C67 C48 119.9(6)
C66 C67 C48 108.0(5)
C69 C68 C67 118.3(5)
C69 C68 C78 118.2(4)
C67 C68 C78 116.6(5)
C68 C69 C70 121.5(4)
C68 C69 C50 121.6(5)
C70 C69 C50 106.7(5)
C71 C70 C69 119.7(5)
C71 C70 C52 121.7(5)
C69 C70 C52 108.7(5)
C79 C71 C70 118.9(4)
C79 C71 C72 117.2(4)
C70 C71 C72 117.1(4)
C54 C72 C71 121.3(4)
C54 C72 C73 108.3(4)
C71 C72 C73 123.1(4)
C54 C72 Sc3 82.9(2)
C71 C72 Sc3 101.0(2)
C73 C72 Sc3 57.54(19)
C74 C73 C72 117.6(4)
C74 C73 C56 122.6(4)
C72 C73 C56 106.6(4)
C74 C73 Sc3 77.2(2)
C72 C73 Sc3 88.6(2)
C56 C73 Sc3 68.9(2)
C74 C73 Sc4 66.2(3)
C72 C73 Sc4 99.0(3)
C56 C73 Sc4 72.6(3)
Sc3 C73 Sc4 12.6(2)
C80 C74 C73 118.1(4)
C80 C74 C75 116.6(4)
C73 C74 C75 116.5(4)
C80 C74 Sc3 99.6(2)
C73 C74 Sc3 66.6(2)
C75 C74 Sc3 74.9(2)
C80 C74 Sc4 98.5(3)
C73 C74 Sc4 81.0(4)
C75 C74 Sc4 61.3(3)
Sc3 C74 Sc4 15.7(3)
C61 C75 C74 119.9(5)
C61 C75 C58 108.5(4)
C74 C75 C58 121.4(5)
C61 C75 Sc4 88.0(4)
C74 C75 Sc4 82.6(4)
C58 C75 Sc4 67.5(3)
C61 C75 Sc3 101.0(3)
C74 C75 Sc3 70.2(2)
C58 C75 Sc3 70.0(2)
Sc4 C75 Sc3 14.8(4)
C77 C76 C62 122.3(4)
C77 C76 C80 108.5(4)
C62 C76 C80 119.6(4)
C78 C77 C76 108.3(4)
C78 C77 C65 120.9(5)
C76 C77 C65 120.8(5)
C77 C78 C68 121.8(4)
C77 C78 C79 108.7(4)
C68 C78 C79 120.0(4)
C71 C79 C78 121.3(4)
C71 C79 C80 120.6(4)
C78 C79 C80 108.0(4)
C74 C80 C79 123.0(4)
C74 C80 C76 122.7(4)
C79 C80 C76 106.5(4)
C82 C81 C1 111.5(3)
C82 C81 H81A 109.3
C1 C81 H81A 109.3
C82 C81 H81B 109.3
C1 C81 H81B 109.3
H81A C81 H81B 108.0
C83 C82 C87 118.5(4)
C83 C82 C81 120.3(4)
C87 C82 C81 121.2(4)
C84 C83 C82 120.2(4)
C84 C83 H83 119.9
C82 C83 H83 119.9
C83 C84 C85 120.8(4)
C83 C84 H84 119.6
C85 C84 H84 119.6
C86 C85 C84 118.0(4)
C86 C85 H85 121.0
C84 C85 H85 121.0
C85 C86 C87 121.5(4)
C85 C86 H86 119.2
C87 C86 H86 119.2
C86 C87 C82 120.9(4)
C86 C87 H87 119.5
C82 C87 H87 119.5
S2A C88A S1A 178.1(15)
S2B C88B S1B 153(4)
S2C C88C S1C 163(3)
S4B C89 S3 162.9(9)
S4B C89 S4A 25.0(3)
S3 C89 S4A 171.7(9)
S4B S4A C89 63.3(7)
S4A S4B C89 91.7(8)

loop_
_geom_bond_atom_site_label_1
_geom_bond_atom_site_label_2
_geom_bond_distance
SC1 SC2 3.2770(11)
SC1 SC3 3.8668(17)
SC2 SC3 4.0266(17)
SC1 SC4 4.108(8)
SC2 SC4 3.721(10)
Sc1 C29 2.165(4)
Sc1 C11 2.171(4)
Sc1 C3C 2.232(16)
Sc1 C1C 2.233(5)
Sc1 C30 2.303(4)
Sc1 C12 2.334(4)
Sc1 C4C 2.401(19)
Sc1 C10 2.411(4)
Sc1 C28 2.438(5)
Sc1 C13 2.472(5)
Sc1 C31 2.474(5)
Sc1 C27 2.610(5)
Sc2 C23 2.172(4)
Sc2 C7 2.191(3)
Sc2 C3C 2.265(18)
Sc2 C2C 2.281(6)
Sc2 C1C 2.302(5)
Sc2 C22 2.309(4)
Sc2 C6 2.383(4)
Sc2 C24 2.425(4)
Sc2 C8 2.431(4)
Sc2 C21 2.481(4)
Sc2 C20 2.506(4)
Sc2 C25 2.613(4)
Sc3 Sc4 0.657(13)
Sc3 C4C 2.01(2)
Sc3 C3C 2.097(17)
Sc3 C56 2.192(4)
Sc3 C2C 2.205(6)
Sc3 C73 2.236(4)
Sc3 C57 2.270(4)
Sc3 C1C 2.350(4)
Sc3 C58 2.375(5)
Sc3 C74 2.376(4)
Sc3 C75 2.439(4)
Sc3 C55 2.538(4)
Sc4 C2C 1.916(11)
Sc4 C58 2.086(8)
Sc4 C3C 2.091(18)
Sc4 C75 2.149(8)
Sc4 C4C 2.26(2)
Sc4 C57 2.335(10)
Sc4 C1C 2.347(8)
Sc4 C59 2.430(11)
Sc4 C74 2.431(10)
Sc4 C61 2.543(11)
Sc4 C56 2.599(13)
C1C C2C 1.116(8)
C1C C3C 1.051(15)
C1C C4C 1.044(15)
C1 C9 1.497(5)
C1 C2 1.533(5)
C1 C5 1.538(5)
C1 C81 1.558(5)
C2 C3 1.417(6)
C2 C12 1.430(6)
C3 C4 1.429(6)
C3 C15 1.430(5)
C4 C18 1.415(6)
C4 C5 1.431(5)
C5 C6 1.410(5)
C6 C20 1.448(6)
C6 C7 1.466(6)
C7 C8 1.447(7)
C7 C23 1.502(6)
C8 C9 1.429(6)
C8 C25 1.440(5)
C9 C10 1.427(6)
C10 C27 1.438(7)
C10 C11 1.447(8)
C11 C12 1.458(8)
C11 C29 1.511(7)
C12 C13 1.456(7)
C13 C14 1.421(8)
C13 C31 1.451(7)
C14 C15 1.431(7)
C14 C33 1.445(6)
C15 C16 1.420(7)
C16 C17 1.419(8)
C16 C35 1.429(6)
C17 C37 1.425(7)
C17 C18 1.433(6)
C18 C19 1.406(7)
C19 C20 1.420(7)
C19 C39 1.450(6)
C20 C21 1.463(6)
C21 C22 1.427(8)
C21 C40 1.451(7)
C22 C43 1.437(6)
C22 C23 1.455(7)
C23 C24 1.455(8)
C24 C25 1.409(8)
C24 C45 1.476(6)
C25 C26 1.439(8)
C26 C47 1.415(7)
C26 C27 1.430(9)
C27 C28 1.425(8)
C28 C29 1.445(10)
C28 C49 1.451(8)
C29 C30 1.429(9)
C30 C31 1.451(10)
C30 C51 1.454(8)
C31 C32 1.433(8)
C32 C53 1.432(6)
C32 C33 1.465(9)
C33 C34 1.404(8)
C34 C35 1.379(9)
C34 C55 1.451(6)
C35 C36 1.447(9)
C36 C37 1.446(8)
C36 C57 1.449(7)
C37 C38 1.414(9)
C38 C39 1.418(8)
C38 C59 1.434(7)
C39 C40 1.400(9)
C40 C41 1.424(7)
C41 C60 1.397(8)
C41 C42 1.435(9)
C42 C43 1.427(8)
C42 C63 1.432(8)
C43 C44 1.460(9)
C44 C45 1.403(9)
C44 C64 1.438(7)
C45 C46 1.374(9)
C46 C66 1.433(7)
C46 C47 1.450(10)
C47 C48 1.427(9)
C48 C49 1.429(10)
C48 C67 1.451(8)
C49 C50 1.415(9)
C50 C51 1.431(10)
C50 C69 1.449(7)
C51 C52 1.440(8)
C52 C53 1.415(8)
C52 C70 1.439(7)
C53 C54 1.436(7)
C54 C72 1.423(6)
C54 C55 1.429(8)
C55 C56 1.440(8)
C56 C57 1.470(8)
C56 C73 1.477(6)
C57 C58 1.423(9)
C58 C59 1.454(8)
C58 C75 1.462(7)
C59 C60 1.411(9)
C60 C61 1.451(7)
C61 C62 1.392(9)
C61 C75 1.439(8)
C62 C76 1.430(7)
C62 C63 1.443(7)
C63 C64 1.423(9)
C64 C65 1.432(9)
C65 C66 1.418(9)
C65 C77 1.430(6)
C66 C67 1.428(10)
C67 C68 1.427(7)
C68 C69 1.410(8)
C68 C78 1.430(8)
C69 C70 1.435(8)
C70 C71 1.420(7)
C71 C79 1.404(7)
C71 C72 1.439(6)
C72 C73 1.477(7)
C73 C74 1.439(7)
C74 C80 1.424(6)
C74 C75 1.445(7)
C76 C77 1.425(7)
C76 C80 1.445(6)
C77 C78 1.407(7)
C78 C79 1.432(6)
C79 C80 1.444(7)
C81 C82 1.508(5)
C81 H81A 0.9900
C81 H81B 0.9900
C82 C83 1.385(6)
C82 C87 1.396(5)
C83 C84 1.385(7)
C83 H83 0.9500
C84 C85 1.419(7)
C84 H84 0.9500
C85 C86 1.358(7)
C85 H85 0.9500
C86 C87 1.379(6)
C86 H86 0.9500
C87 H87 0.9500
C88A S2A 1.553(9)
C88A S1A 1.555(9)
C88B S2B 1.507(18)
C88B S1B 1.508(19)
C88C S2C 1.504(15)
C88C S1C 1.514(16)
C89 S4B 1.484(9)
C89 S3 1.549(9)
C89 S4A 1.660(10)
S4A S4B 0.701(7)
